data_2216993
loop_
_publ_author_name
'Al-Far, Ahmad M.'
'Slaughter, LeGrande M.'

_publ_section_title
;<i>cis</i>-<i>cis</i>-<i>trans</i>-Bis(acetonitrile-\k<i>N</i>)dichloridobis(triphenylphosphine-\k<i>P</i>)ruthenium(II)
 acetonitrile disolvate
;
_journal_coeditor_code CI2537
_journal_issue 1
_journal_name_full 'Acta Crystallographica Section E'
_journal_page_first m184
_journal_page_last m184
_journal_paper_doi 10.1107/S1600536807065968
_journal_volume 64
_journal_year 2008
_chemical_formula_iupac '[Ru Cl2 (C2 H3 N)2 (C18 H15 P)2], 2C2 H3 N'
_chemical_formula_moiety 'C40 H36 Cl2 N2 P2 Ru, 2(C2 H3 N)'
_chemical_formula_structural
;
Cl2 (C2 H3 N)2 (C18 H15 P)2 Ru, 2(C2 H3 N)
;
_chemical_formula_sum 'C44 H42 Cl2 N4 P2 Ru'
_chemical_formula_weight 860.73
_chemical_name_systematic
;
<i>cis</i>--<i>cis</i>--<i>trans</i>-Bis(acetonitrile-
\kN)dichloridobis(triphenylphosphine-\kP)ruthenium(II) acetonitrile disolvate
;
_space_group_IT_number 19
_symmetry_cell_setting orthorhombic
_symmetry_space_group_name_Hall 'P 2ac 2ab'
_symmetry_space_group_name_H-M 'P 21 21 21'
_cell_angle_alpha 90.00
_cell_angle_beta 90.00
_cell_angle_gamma 90.00
_cell_formula_units_Z 4
_cell_length_a 9.0622(9)
_cell_length_b 18.0167(18)
_cell_length_c 25.628(2)
_cell_measurement_reflns_used 7584
_cell_measurement_temperature 170(2)
_cell_measurement_theta_max 29.01
_cell_measurement_theta_min 2.64
_cell_volume 4184.3(7)
_computing_cell_refinement 'SAINT (Bruker, 2006)'
_computing_data_collection 'APEX2 (Bruker, 2006)'
_computing_data_reduction 'SAINT (Bruker, 2006)'
_computing_molecular_graphics 'SHELXTL (Sheldrick, 2000)'
_computing_publication_material 'SHELXTL (Sheldrick, 2000)'
_computing_structure_refinement 'SHELXTL (Sheldrick, 2000)'
_computing_structure_solution 'SHELXTL (Sheldrick, 2000)'
_diffrn_ambient_temperature 170(2)
_diffrn_detector_area_resol_mean 0.75
_diffrn_measured_fraction_theta_full 0.997
_diffrn_measured_fraction_theta_max 0.997
_diffrn_measurement_device_type 'Bruker SMART APEXII CCD'
_diffrn_measurement_method '\f and \w scans'
_diffrn_radiation_monochromator graphite
_diffrn_radiation_source 'fine-focus sealed tube'
_diffrn_radiation_type MoK\a
_diffrn_radiation_wavelength 0.71073
_diffrn_reflns_av_R_equivalents 0.0421
_diffrn_reflns_av_sigmaI/netI 0.0567
_diffrn_reflns_limit_h_max 11
_diffrn_reflns_limit_h_min -12
_diffrn_reflns_limit_k_max 24
_diffrn_reflns_limit_k_min -23
_diffrn_reflns_limit_l_max 34
_diffrn_reflns_limit_l_min -24
_diffrn_reflns_number 25910
_diffrn_reflns_theta_full 29.03
_diffrn_reflns_theta_max 29.03
_diffrn_reflns_theta_min 1.95
_diffrn_standards_number 0
_exptl_absorpt_coefficient_mu 0.614
_exptl_absorpt_correction_T_max 0.8870
_exptl_absorpt_correction_T_min 0.7912
_exptl_absorpt_correction_type multi-scan
_exptl_absorpt_process_details '(SADABS; Sheldrick, 2000)'
_exptl_crystal_colour orange
_exptl_crystal_density_diffrn 1.366
_exptl_crystal_density_method 'not measured'
_exptl_crystal_description Block
_exptl_crystal_F_000 1768
_exptl_crystal_size_max 0.40
_exptl_crystal_size_mid 0.35
_exptl_crystal_size_min 0.20
_refine_diff_density_max 0.382
_refine_diff_density_min -0.300
_refine_ls_abs_structure_details 'Flack (1983), 4387 Friedel pairs'
_refine_ls_abs_structure_Flack -0.02(2)
_refine_ls_extinction_method none
_refine_ls_goodness_of_fit_ref 1.022
_refine_ls_hydrogen_treatment constr
_refine_ls_matrix_type full
_refine_ls_number_parameters 482
_refine_ls_number_reflns 10568
_refine_ls_number_restraints 0
_refine_ls_restrained_S_all 1.022
_refine_ls_R_factor_all 0.0459
_refine_ls_R_factor_gt 0.0352
_refine_ls_shift/su_max 0.002
_refine_ls_shift/su_mean 0.000
_refine_ls_structure_factor_coef Fsqd
_refine_ls_weighting_details 'calc w=1/[\s^2^(Fo^2^)+(0.0197P)^2^+1.2863P] where P=(Fo^2^+2Fc^2^)/3'
_refine_ls_weighting_scheme calc
_refine_ls_wR_factor_gt 0.0680
_refine_ls_wR_factor_ref 0.0721
_reflns_number_gt 9200
_reflns_number_total 10568
_reflns_threshold_expression I>2\s(I)
_cod_data_source_file ci2537.cif
_cod_data_source_block I
_cod_depositor_comments
;
The following automatic conversions were performed:
'_symmetry_cell_setting' value 'Orthorhombic' changed to 'orthorhombic'
according to '/home/saulius/struct/CIF-dictionaries/cif_core.dic'
dictionary named 'cif_core.dic' version 2.4.1 from 2010-06-29.

Automatic conversion script
Id: cif_fix_enum 1527 2010-12-29 10:47:43Z saulius 

The following automatic conversions were performed:

'_symmetry_cell_setting' value 'Orthorhombic' changed to
'orthorhombic' according to
/home/saulius/struct/CIF-dictionaries/cif_core.dic dictionary named
'cif_core.dic' version 2.4.1 from 2010-06-29.

Automatic conversion script
Id: cif_fix_values 1715 2011-07-08 13:25:40Z adriana 
;
_cod_database_code 2216993
_cod_database_fobs_code 2216993

loop_
_symmetry_equiv_pos_as_xyz
'x, y, z'
'-x+1/2, -y, z+1/2'
'-x, y+1/2, -z+1/2'
'x+1/2, -y+1/2, -z'

loop_
_atom_site_type_symbol
_atom_site_label
_atom_site_fract_x
_atom_site_fract_y
_atom_site_fract_z
_atom_site_U_iso_or_equiv
_atom_site_adp_type
_atom_site_calc_flag
_atom_site_refinement_flags
_atom_site_occupancy
Ru Ru1 0.98665(2) 0.525404(10) 0.202447(8) 0.01835(5) Uani d . 1
N N1 1.1935(2) 0.56649(11) 0.20310(9) 0.0221(4) Uani d . 1
C C1 1.3072(3) 0.59216(14) 0.20769(11) 0.0260(6) Uani d . 1
C C2 1.4541(3) 0.62345(18) 0.21633(14) 0.0424(9) Uani d . 1
H H2A 1.4572 0.6478 0.2505 0.064 Uiso calc R 1
H H2B 1.4759 0.6599 0.1890 0.064 Uiso calc R 1
H H2C 1.5278 0.5836 0.2152 0.064 Uiso calc R 1
N N2 0.9070(2) 0.62612(12) 0.21976(8) 0.0220(5) Uani d . 1
C C3 0.8554(3) 0.68174(16) 0.22992(11) 0.0268(6) Uani d . 1
C C4 0.7865(4) 0.75235(16) 0.24243(12) 0.0371(7) Uani d . 1
H H4A 0.7477 0.7749 0.2105 0.056 Uiso calc R 1
H H4B 0.8598 0.7855 0.2581 0.056 Uiso calc R 1
H H4C 0.7055 0.7442 0.2671 0.056 Uiso calc R 1
Cl Cl1 1.07873(8) 0.40246(4) 0.18086(3) 0.02873(15) Uani d . 1
Cl Cl2 0.73218(6) 0.48601(4) 0.20527(3) 0.02807(14) Uani d . 1
P P1 0.95830(7) 0.55102(4) 0.11234(3) 0.02106(14) Uani d . 1
P P2 1.00686(7) 0.49955(3) 0.29358(2) 0.02023(12) Uani d . 1
C C11 0.8461(3) 0.63406(16) 0.10137(10) 0.0234(6) Uani d . 1
C C12 0.9038(4) 0.70435(16) 0.11118(11) 0.0311(7) Uani d . 1
H H12 1.0054 0.7095 0.1195 0.037 Uiso calc R 1
C C13 0.8153(4) 0.76658(17) 0.10896(13) 0.0392(8) Uani d . 1
H H13 0.8569 0.8141 0.1155 0.047 Uiso calc R 1
C C14 0.6677(4) 0.76067(19) 0.09743(13) 0.0409(8) Uani d . 1
H H14 0.6073 0.8037 0.0957 0.049 Uiso calc R 1
C C15 0.6078(4) 0.69085(19) 0.08828(14) 0.0426(8) Uani d . 1
H H15 0.5058 0.6861 0.0805 0.051 Uiso calc R 1
C C16 0.6965(3) 0.62787(17) 0.09043(12) 0.0321(7) Uani d . 1
H H16 0.6545 0.5803 0.0844 0.039 Uiso calc R 1
C C21 0.8672(3) 0.48398(16) 0.06914(10) 0.0235(6) Uani d . 1
C C22 0.8493(3) 0.50217(17) 0.01617(11) 0.0304(7) Uani d . 1
H H22 0.8862 0.5480 0.0033 0.036 Uiso calc R 1
C C23 0.7778(4) 0.45353(19) -0.01746(12) 0.0376(7) Uani d . 1
H H23 0.7652 0.4664 -0.0531 0.045 Uiso calc R 1
C C24 0.7249(4) 0.3863(2) 0.00102(13) 0.0407(8) Uani d . 1
H H24 0.6764 0.3529 -0.0219 0.049 Uiso calc R 1
C C25 0.7430(3) 0.36848(18) 0.05247(12) 0.0367(7) Uani d . 1
H H25 0.7059 0.3225 0.0650 0.044 Uiso calc R 1
C C26 0.8147(3) 0.41607(16) 0.08707(12) 0.0302(7) Uani d . 1
H H26 0.8276 0.4023 0.1225 0.036 Uiso calc R 1
C C31 1.1296(3) 0.56553(17) 0.07510(11) 0.0274(6) Uani d . 1
C C32 1.2373(3) 0.51060(18) 0.07986(12) 0.0356(7) Uani d . 1
H H32 1.2235 0.4713 0.1041 0.043 Uiso calc R 1
C C33 1.3649(4) 0.5126(2) 0.04960(13) 0.0429(8) Uani d . 1
H H33 1.4369 0.4745 0.0529 0.052 Uiso calc R 1
C C34 1.3864(4) 0.5699(2) 0.01487(13) 0.0474(9) Uani d . 1
H H34 1.4726 0.5711 -0.0062 0.057 Uiso calc R 1
C C35 1.2835(4) 0.6250(2) 0.01071(13) 0.0498(10) Uani d . 1
H H35 1.3005 0.6652 -0.0125 0.060 Uiso calc R 1
C C36 1.1541(4) 0.6232(2) 0.03999(12) 0.0408(8) Uani d . 1
H H36 1.0825 0.6613 0.0360 0.049 Uiso calc R 1
C C41 0.9408(3) 0.57923(16) 0.33105(10) 0.0287(7) Uani d . 1
C C42 0.7897(4) 0.5863(2) 0.34125(12) 0.0411(8) Uani d . 1
H H42 0.7238 0.5470 0.3331 0.049 Uiso calc R 1
C C43 0.7367(5) 0.6519(2) 0.36353(14) 0.0612(13) Uani d . 1
H H43 0.6346 0.6567 0.3714 0.073 Uiso calc R 1
C C44 0.8310(7) 0.7095(2) 0.37417(15) 0.0737(16) Uani d . 1
H H44 0.7939 0.7540 0.3892 0.088 Uiso calc R 1
C C45 0.9794(7) 0.7031(2) 0.36316(14) 0.0654(13) Uani d . 1
H H45 1.0441 0.7432 0.3705 0.078 Uiso calc R 1
C C46 1.0343(4) 0.63864(18) 0.34158(12) 0.0433(9) Uani d . 1
H H46 1.1365 0.6348 0.3339 0.052 Uiso calc R 1
C C51 0.9060(3) 0.42064(16) 0.32141(12) 0.0267(6) Uani d . 1
C C52 0.8560(3) 0.36297(16) 0.28975(13) 0.0337(7) Uani d . 1
H H52 0.8711 0.3653 0.2531 0.040 Uiso calc R 1
C C53 0.7839(3) 0.30185(18) 0.31140(17) 0.0461(10) Uani d . 1
H H53 0.7493 0.2630 0.2895 0.055 Uiso calc R 1
C C54 0.7629(4) 0.2979(2) 0.36451(18) 0.0509(11) Uani d . 1
H H54 0.7147 0.2560 0.3792 0.061 Uiso calc R 1
C C55 0.8113(4) 0.3542(2) 0.39642(15) 0.0464(9) Uani d . 1
H H55 0.7962 0.3509 0.4330 0.056 Uiso calc R 1
C C56 0.8823(3) 0.41577(18) 0.37543(12) 0.0338(7) Uani d . 1
H H56 0.9148 0.4546 0.3977 0.041 Uiso calc R 1
C C61 1.1917(3) 0.48226(16) 0.32086(11) 0.0266(6) Uani d . 1
C C62 1.2245(3) 0.49623(18) 0.37348(12) 0.0370(7) Uani d . 1
H H62 1.1517 0.5174 0.3956 0.044 Uiso calc R 1
C C63 1.3620(3) 0.4794(2) 0.39327(14) 0.0445(8) Uani d . 1
H H63 1.3825 0.4880 0.4291 0.053 Uiso calc R 1
C C64 1.4698(4) 0.45017(19) 0.36158(16) 0.0490(9) Uani d . 1
H H64 1.5650 0.4398 0.3753 0.059 Uiso calc R 1
C C65 1.4394(3) 0.43590(18) 0.30962(15) 0.0429(9) Uani d . 1
H H65 1.5135 0.4156 0.2876 0.051 Uiso calc R 1
C C66 1.3001(3) 0.45142(16) 0.28976(13) 0.0314(7) Uani d . 1
H H66 1.2791 0.4406 0.2542 0.038 Uiso calc R 1
N N100 0.6221(4) 0.2438(2) 0.17890(18) 0.0832(13) Uani d . 1
C C100 0.5542(4) 0.2940(3) 0.16867(16) 0.0563(11) Uani d . 1
C C101 0.4699(4) 0.3596(2) 0.15297(16) 0.0562(10) Uani d . 1
H H103 0.4561 0.3593 0.1150 0.084 Uiso calc R 1
H H102 0.5237 0.4045 0.1632 0.084 Uiso calc R 1
H H101 0.3734 0.3591 0.1702 0.084 Uiso calc R 1
N N200 0.3740(5) 0.3076(2) 0.01978(17) 0.0726(11) Uani d . 1
C C200 0.2643(5) 0.3231(2) 0.00348(18) 0.0559(11) Uani d . 1
C C201 0.1228(6) 0.3429(3) -0.0176(3) 0.113(2) Uani d . 1
H H203 0.1257 0.3389 -0.0558 0.169 Uiso calc R 1
H H202 0.0988 0.3940 -0.0077 0.169 Uiso calc R 1
H H201 0.0473 0.3092 -0.0038 0.169 Uiso calc R 1

loop_
_atom_site_aniso_label
_atom_site_aniso_U_11
_atom_site_aniso_U_22
_atom_site_aniso_U_33
_atom_site_aniso_U_12
_atom_site_aniso_U_13
_atom_site_aniso_U_23
Ru1 0.01907(9) 0.01683(8) 0.01915(9) 0.00050(8) -0.00009(8) 0.00030(9)
N1 0.0268(11) 0.0175(10) 0.0219(11) 0.0018(8) 0.0020(11) 0.0027(11)
C1 0.0260(13) 0.0215(13) 0.0304(15) 0.0033(10) 0.0048(12) 0.0006(14)
C2 0.0214(15) 0.0347(16) 0.071(2) -0.0042(12) 0.0039(14) -0.0045(17)
N2 0.0266(12) 0.0218(11) 0.0176(11) 0.0005(9) -0.0019(9) 0.0036(10)
C3 0.0361(16) 0.0250(15) 0.0192(14) 0.0006(12) -0.0029(12) 0.0004(13)
C4 0.058(2) 0.0217(15) 0.0312(16) 0.0095(14) -0.0018(14) -0.0020(13)
Cl1 0.0313(4) 0.0206(3) 0.0342(4) 0.0044(3) 0.0042(3) -0.0014(3)
Cl2 0.0233(3) 0.0293(3) 0.0316(3) -0.0013(2) -0.0012(3) -0.0008(3)
P1 0.0222(3) 0.0215(3) 0.0195(3) -0.0017(3) -0.0008(3) -0.0003(3)
P2 0.0188(3) 0.0210(3) 0.0209(3) 0.0012(2) 0.0001(3) 0.0029(3)
C11 0.0292(15) 0.0234(14) 0.0176(13) -0.0022(11) -0.0036(11) 0.0013(12)
C12 0.0438(18) 0.0250(15) 0.0245(15) -0.0099(13) -0.0056(13) 0.0047(13)
C13 0.067(2) 0.0201(14) 0.0305(16) -0.0038(16) -0.0063(15) 0.0059(14)
C14 0.057(2) 0.0299(17) 0.0356(18) 0.0124(16) -0.0032(15) 0.0021(16)
C15 0.0358(19) 0.0411(19) 0.051(2) 0.0057(15) -0.0049(15) -0.0085(18)
C16 0.0297(16) 0.0246(15) 0.0421(18) 0.0022(12) -0.0026(13) -0.0073(14)
C21 0.0220(13) 0.0255(15) 0.0229(13) 0.0007(11) 0.0003(10) -0.0039(12)
C22 0.0348(16) 0.0285(15) 0.0278(15) 0.0031(12) -0.0038(12) -0.0016(13)
C23 0.0430(18) 0.0436(19) 0.0262(15) 0.0044(15) -0.0070(13) -0.0106(15)
C24 0.0390(19) 0.047(2) 0.0360(18) -0.0087(16) -0.0020(15) -0.0214(17)
C25 0.0400(18) 0.0325(17) 0.0377(18) -0.0120(14) 0.0066(14) -0.0113(15)
C26 0.0353(17) 0.0288(16) 0.0265(15) -0.0020(13) 0.0026(12) -0.0057(13)
C31 0.0253(15) 0.0366(17) 0.0204(13) -0.0082(12) 0.0006(11) 0.0014(13)
C32 0.0330(16) 0.0366(18) 0.0371(17) -0.0018(13) 0.0112(13) -0.0009(15)
C33 0.0334(17) 0.052(2) 0.0434(19) 0.0000(15) 0.0108(14) -0.0045(18)
C34 0.0332(19) 0.079(3) 0.0303(17) -0.0140(19) 0.0083(14) -0.0010(19)
C35 0.043(2) 0.079(3) 0.0277(17) -0.015(2) 0.0050(15) 0.0214(19)
C36 0.0340(17) 0.060(2) 0.0289(16) -0.0080(16) -0.0044(13) 0.0162(17)
C41 0.0408(17) 0.0272(15) 0.0182(13) 0.0104(12) -0.0003(11) 0.0039(12)
C42 0.050(2) 0.045(2) 0.0290(16) 0.0171(16) 0.0111(15) 0.0141(16)
C43 0.085(3) 0.066(3) 0.0331(19) 0.047(2) 0.029(2) 0.023(2)
C44 0.153(5) 0.043(2) 0.026(2) 0.044(3) 0.003(3) -0.0040(18)
C45 0.124(4) 0.0335(18) 0.0388(19) 0.017(3) -0.025(3) -0.0080(16)
C46 0.063(2) 0.0347(17) 0.0319(16) 0.0037(16) -0.0126(16) -0.0022(14)
C51 0.0171(13) 0.0287(15) 0.0345(16) 0.0022(11) -0.0015(11) 0.0107(13)
C52 0.0248(14) 0.0306(15) 0.0458(19) 0.0031(11) -0.0007(14) 0.0083(16)
C53 0.0288(17) 0.0316(17) 0.078(3) -0.0054(13) -0.0054(17) 0.0155(19)
C54 0.0262(17) 0.043(2) 0.083(3) 0.0007(15) 0.0091(18) 0.039(2)
C55 0.0317(18) 0.056(2) 0.052(2) 0.0063(16) 0.0099(16) 0.028(2)
C56 0.0280(16) 0.0389(18) 0.0346(17) 0.0086(13) 0.0062(13) 0.0143(15)
C61 0.0203(13) 0.0268(14) 0.0327(15) -0.0007(12) -0.0045(10) 0.0073(14)
C62 0.0336(17) 0.0422(18) 0.0351(17) -0.0014(13) -0.0066(13) 0.0064(15)
C63 0.0435(19) 0.0426(19) 0.0474(19) -0.0066(17) -0.0238(15) 0.0127(19)
C64 0.0262(17) 0.0414(18) 0.079(3) -0.0039(14) -0.0204(17) 0.0235(19)
C65 0.0259(15) 0.0375(18) 0.065(2) 0.0039(12) 0.0045(15) 0.0139(18)
C66 0.0255(14) 0.0282(14) 0.0405(18) 0.0014(11) 0.0018(12) 0.0080(14)
N100 0.064(2) 0.071(3) 0.115(4) 0.008(2) -0.011(2) 0.041(3)
C100 0.041(2) 0.072(3) 0.056(2) -0.021(2) 0.0030(17) 0.004(2)
C101 0.039(2) 0.062(2) 0.067(2) -0.0101(18) 0.0026(18) -0.014(2)
N200 0.061(3) 0.065(2) 0.092(3) -0.011(2) 0.001(2) -0.012(2)
C200 0.047(3) 0.040(2) 0.081(3) -0.0072(18) 0.009(2) -0.007(2)
C201 0.079(4) 0.077(4) 0.183(7) 0.013(3) -0.035(4) -0.006(4)

loop_
_atom_type_symbol
_atom_type_description
_atom_type_scat_dispersion_real
_atom_type_scat_dispersion_imag
_atom_type_scat_source
C C 0.0033 0.0016 'International Tables Vol C Tables 4.2.6.8 and 6.1.1.4'
H H 0.0000 0.0000 'International Tables Vol C Tables 4.2.6.8 and 6.1.1.4'
P P 0.1023 0.0942 'International Tables Vol C Tables 4.2.6.8 and 6.1.1.4'
Cl Cl 0.1484 0.1585 'International Tables Vol C Tables 4.2.6.8 and 6.1.1.4'
Ru Ru -1.2594 0.8363 'International Tables Vol C Tables 4.2.6.8 and 6.1.1.4'
N N 0.0061 0.0033 'International Tables Vol C Tables 4.2.6.8 and 6.1.1.4'

loop_
_geom_angle_atom_site_label_1
_geom_angle_atom_site_label_2
_geom_angle_atom_site_label_3
_geom_angle
N2 Ru1 N1 90.03(9)
N2 Ru1 P1 90.02(6)
N1 Ru1 P1 92.15(7)
N2 Ru1 P2 89.29(6)
N1 Ru1 P2 89.55(7)
P1 Ru1 P2 178.17(2)
N2 Ru1 Cl2 85.16(7)
N1 Ru1 Cl2 175.05(6)
P1 Ru1 Cl2 89.02(2)
P2 Ru1 Cl2 89.23(2)
N2 Ru1 Cl1 178.93(7)
N1 Ru1 Cl1 90.99(6)
P1 Ru1 Cl1 89.59(3)
P2 Ru1 Cl1 91.06(2)
Cl2 Ru1 Cl1 93.83(2)
C1 N1 Ru1 173.9(2)
N1 C1 C2 177.0(3)
C1 C2 H2A 109.5
C1 C2 H2B 109.5
H2A C2 H2B 109.5
C1 C2 H2C 109.5
H2A C2 H2C 109.5
H2B C2 H2C 109.5
C3 N2 Ru1 176.7(2)
N2 C3 C4 178.8(3)
C3 C4 H4A 109.5
C3 C4 H4B 109.5
H4A C4 H4B 109.5
C3 C4 H4C 109.5
H4A C4 H4C 109.5
H4B C4 H4C 109.5
C11 P1 C21 101.26(12)
C11 P1 C31 105.82(14)
C21 P1 C31 99.21(12)
C11 P1 Ru1 111.67(9)
C21 P1 Ru1 120.58(9)
C31 P1 Ru1 116.22(9)
C41 P2 C51 103.96(13)
C41 P2 C61 103.37(13)
C51 P2 C61 100.04(12)
C41 P2 Ru1 109.60(9)
C51 P2 Ru1 119.54(10)
C61 P2 Ru1 118.29(9)
C16 C11 C12 118.4(3)
C16 C11 P1 120.5(2)
C12 C11 P1 120.5(2)
C13 C12 C11 120.9(3)
C13 C12 H12 119.6
C11 C12 H12 119.6
C14 C13 C12 120.8(3)
C14 C13 H13 119.6
C12 C13 H13 119.6
C13 C14 C15 119.1(3)
C13 C14 H14 120.5
C15 C14 H14 120.5
C14 C15 C16 120.4(3)
C14 C15 H15 119.8
C16 C15 H15 119.8
C11 C16 C15 120.4(3)
C11 C16 H16 119.8
C15 C16 H16 119.8
C26 C21 C22 119.0(3)
C26 C21 P1 122.3(2)
C22 C21 P1 118.8(2)
C23 C22 C21 120.4(3)
C23 C22 H22 119.8
C21 C22 H22 119.8
C24 C23 C22 120.0(3)
C24 C23 H23 120.0
C22 C23 H23 120.0
C25 C24 C23 119.6(3)
C25 C24 H24 120.2
C23 C24 H24 120.2
C24 C25 C26 121.7(3)
C24 C25 H25 119.2
C26 C25 H25 119.2
C21 C26 C25 119.4(3)
C21 C26 H26 120.3
C25 C26 H26 120.3
C36 C31 C32 118.3(3)
C36 C31 P1 125.2(2)
C32 C31 P1 116.4(2)
C33 C32 C31 120.9(3)
C33 C32 H32 119.5
C31 C32 H32 119.5
C34 C33 C32 119.7(3)
C34 C33 H33 120.1
C32 C33 H33 120.1
C35 C34 C33 120.0(3)
C35 C34 H34 120.0
C33 C34 H34 120.0
C34 C35 C36 121.0(3)
C34 C35 H35 119.5
C36 C35 H35 119.5
C31 C36 C35 120.1(3)
C31 C36 H36 120.0
C35 C36 H36 120.0
C46 C41 C42 119.3(3)
C46 C41 P2 120.5(2)
C42 C41 P2 119.3(3)
C43 C42 C41 119.3(4)
C43 C42 H42 120.3
C41 C42 H42 120.3
C44 C43 C42 120.5(4)
C44 C43 H43 119.8
C42 C43 H43 119.8
C43 C44 C45 120.2(4)
C43 C44 H44 119.9
C45 C44 H44 119.9
C46 C45 C44 120.3(4)
C46 C45 H45 119.8
C44 C45 H45 119.8
C45 C46 C41 120.4(4)
C45 C46 H46 119.8
C41 C46 H46 119.8
C52 C51 C56 118.5(3)
C52 C51 P2 120.9(2)
C56 C51 P2 120.6(2)
C51 C52 C53 120.6(3)
C51 C52 H52 119.7
C53 C52 H52 119.7
C54 C53 C52 119.9(4)
C54 C53 H53 120.1
C52 C53 H53 120.1
C55 C54 C53 120.5(3)
C55 C54 H54 119.8
C53 C54 H54 119.8
C54 C55 C56 120.4(3)
C54 C55 H55 119.8
C56 C55 H55 119.8
C55 C56 C51 120.1(3)
C55 C56 H56 119.9
C51 C56 H56 119.9
C66 C61 C62 118.4(3)
C66 C61 P2 119.7(2)
C62 C61 P2 121.8(2)
C63 C62 C61 120.4(3)
C63 C62 H62 119.8
C61 C62 H62 119.8
C64 C63 C62 120.6(3)
C64 C63 H63 119.7
C62 C63 H63 119.7
C63 C64 C65 119.9(3)
C63 C64 H64 120.1
C65 C64 H64 120.1
C64 C65 C66 119.7(3)
C64 C65 H65 120.1
C66 C65 H65 120.1
C61 C66 C65 121.0(3)
C61 C66 H66 119.5
C65 C66 H66 119.5
N100 C100 C101 177.2(5)
C100 C101 H103 109.5
C100 C101 H102 109.5
H103 C101 H102 109.5
C100 C101 H101 109.5
H103 C101 H101 109.5
H102 C101 H101 109.5
N200 C200 C201 179.8(6)
C200 C201 H203 109.5
C200 C201 H202 109.5
H203 C201 H202 109.5
C200 C201 H201 109.5
H203 C201 H201 109.5
H202 C201 H201 109.5

loop_
_geom_bond_atom_site_label_1
_geom_bond_atom_site_label_2
_geom_bond_distance
Ru1 N2 2.003(2)
Ru1 N1 2.016(2)
Ru1 P1 2.3688(7)
Ru1 P2 2.3887(7)
Ru1 Cl2 2.4139(7)
Ru1 Cl1 2.4308(7)
N1 C1 1.135(3)
C1 C2 1.463(4)
C2 H2A 0.98
C2 H2B 0.98
C2 H2C 0.98
N2 C3 1.136(3)
C3 C4 1.453(4)
C4 H4A 0.98
C4 H4B 0.98
C4 H4C 0.98
P1 C11 1.831(3)
P1 C21 1.835(3)
P1 C31 1.841(3)
P2 C41 1.828(3)
P2 C51 1.834(3)
P2 C61 1.841(3)
C11 C16 1.389(4)
C11 C12 1.393(4)
C12 C13 1.380(4)
C12 H12 0.95
C13 C14 1.374(5)
C13 H13 0.95
C14 C15 1.390(5)
C14 H14 0.95
C15 C16 1.392(4)
C15 H15 0.95
C16 H16 0.95
C21 C26 1.391(4)
C21 C22 1.406(4)
C22 C23 1.389(4)
C22 H22 0.95
C23 C24 1.386(5)
C23 H23 0.95
C24 C25 1.367(4)
C24 H24 0.95
C25 C26 1.394(4)
C25 H25 0.95
C26 H26 0.95
C31 C36 1.392(4)
C31 C32 1.396(4)
C32 C33 1.393(4)
C32 H32 0.95
C33 C34 1.377(5)
C33 H33 0.95
C34 C35 1.366(5)
C34 H34 0.95
C35 C36 1.393(5)
C35 H35 0.95
C36 H36 0.95
C41 C46 1.391(4)
C41 C42 1.401(4)
C42 C43 1.398(5)
C42 H42 0.95
C43 C44 1.371(7)
C43 H43 0.95
C44 C45 1.380(7)
C44 H44 0.95
C45 C46 1.378(5)
C45 H45 0.95
C46 H46 0.95
C51 C52 1.394(4)
C51 C56 1.404(4)
C52 C53 1.396(4)
C52 H52 0.95
C53 C54 1.376(6)
C53 H53 0.95
C54 C55 1.374(6)
C54 H54 0.95
C55 C56 1.391(4)
C55 H55 0.95
C56 H56 0.95
C61 C66 1.382(4)
C61 C62 1.404(4)
C62 C63 1.379(4)
C62 H62 0.95
C63 C64 1.375(5)
C63 H63 0.95
C64 C65 1.384(5)
C64 H64 0.95
C65 C66 1.390(4)
C65 H65 0.95
C66 H66 0.95
N100 C100 1.125(5)
C100 C101 1.464(6)
C101 H103 0.98
C101 H102 0.98
C101 H101 0.98
N200 C200 1.114(5)
C200 C201 1.437(7)
C201 H203 0.98
C201 H202 0.98
C201 H201 0.98

loop_
_geom_hbond_atom_site_label_D
_geom_hbond_atom_site_label_H
_geom_hbond_atom_site_label_A
_geom_hbond_site_symmetry_A
_geom_hbond_distance_DH
_geom_hbond_distance_HA
_geom_hbond_distance_DA
_geom_hbond_angle_DHA
C4 H4B Cl1 3_755 0.98 2.68 3.560(3) 149
C101 H101 Cl1 1_455 0.98 2.80 3.698(4) 153
C2 H2C Cl2 1_655 0.98 2.57 3.544(3) 175
C101 H102 Cl2 . 0.98 2.62 3.554(4) 158
C2 H2A N100 3_755 0.98 2.60 3.519(5) 155
C101 H103 N200 . 0.98 2.72 3.645(6) 158
C201 H201 N200 4_455 0.98 2.66 3.526(7) 148
C64 H64 Cg1 1_655 0.95 2.96 3.715(4) 138

loop_
_geom_torsion_atom_site_label_1
_geom_torsion_atom_site_label_2
_geom_torsion_atom_site_label_3
_geom_torsion_atom_site_label_4
_geom_torsion
N2 Ru1 P1 C11 -12.66(12)
N1 Ru1 P1 C11 -102.69(11)
Cl2 Ru1 P1 C11 72.50(10)
Cl1 Ru1 P1 C11 166.34(10)
N2 Ru1 P1 C21 -131.27(12)
N1 Ru1 P1 C21 138.70(11)
Cl2 Ru1 P1 C21 -46.11(10)
Cl1 Ru1 P1 C21 47.73(10)
N2 Ru1 P1 C31 108.85(13)
N1 Ru1 P1 C31 18.82(13)
Cl2 Ru1 P1 C31 -165.99(11)
Cl1 Ru1 P1 C31 -72.16(11)
N2 Ru1 P2 C41 0.84(12)
N1 Ru1 P2 C41 90.87(12)
Cl2 Ru1 P2 C41 -84.33(11)
Cl1 Ru1 P2 C41 -178.15(11)
N2 Ru1 P2 C51 120.59(12)
N1 Ru1 P2 C51 -149.38(12)
Cl2 Ru1 P2 C51 35.42(10)
Cl1 Ru1 P2 C51 -58.40(10)
N2 Ru1 P2 C61 -117.22(13)
N1 Ru1 P2 C61 -27.19(12)
Cl2 Ru1 P2 C61 157.61(11)
Cl1 Ru1 P2 C61 63.79(11)
C21 P1 C11 C16 32.4(3)
C31 P1 C11 C16 135.5(2)
Ru1 P1 C11 C16 -97.1(2)
C21 P1 C11 C12 -156.8(2)
C31 P1 C11 C12 -53.8(3)
Ru1 P1 C11 C12 73.6(2)
C16 C11 C12 C13 -1.4(4)
P1 C11 C12 C13 -172.3(2)
C11 C12 C13 C14 0.5(5)
C12 C13 C14 C15 0.4(5)
C13 C14 C15 C16 -0.4(5)
C12 C11 C16 C15 1.4(5)
P1 C11 C16 C15 172.3(3)
C14 C15 C16 C11 -0.5(5)
C11 P1 C21 C26 -125.0(2)
C31 P1 C21 C26 126.7(2)
Ru1 P1 C21 C26 -1.3(3)
C11 P1 C21 C22 54.7(2)
C31 P1 C21 C22 -53.6(2)
Ru1 P1 C21 C22 178.40(18)
C26 C21 C22 C23 1.2(4)
P1 C21 C22 C23 -178.5(2)
C21 C22 C23 C24 -0.6(5)
C22 C23 C24 C25 0.3(5)
C23 C24 C25 C26 -0.5(5)
C22 C21 C26 C25 -1.3(4)
P1 C21 C26 C25 178.3(2)
C24 C25 C26 C21 1.0(5)
C11 P1 C31 C36 -8.8(3)
C21 P1 C31 C36 95.7(3)
Ru1 P1 C31 C36 -133.4(2)
C11 P1 C31 C32 176.5(2)
C21 P1 C31 C32 -78.9(2)
Ru1 P1 C31 C32 52.0(3)
C36 C31 C32 C33 -1.2(5)
P1 C31 C32 C33 173.9(2)
C31 C32 C33 C34 0.8(5)
C32 C33 C34 C35 0.8(5)
C33 C34 C35 C36 -2.0(6)
C32 C31 C36 C35 0.0(5)
P1 C31 C36 C35 -174.6(3)
C34 C35 C36 C31 1.6(5)
C51 P2 C41 C46 147.0(2)
C61 P2 C41 C46 42.9(3)
Ru1 P2 C41 C46 -84.1(2)
C51 P2 C41 C42 -44.1(3)
C61 P2 C41 C42 -148.2(2)
Ru1 P2 C41 C42 84.8(2)
C46 C41 C42 C43 -2.3(4)
P2 C41 C42 C43 -171.3(2)
C41 C42 C43 C44 1.6(5)
C42 C43 C44 C45 -0.3(6)
C43 C44 C45 C46 -0.3(6)
C44 C45 C46 C41 -0.5(5)
C42 C41 C46 C45 1.8(4)
P2 C41 C46 C45 170.7(2)
C41 P2 C51 C52 142.5(2)
C61 P2 C51 C52 -110.9(2)
Ru1 P2 C51 C52 19.9(3)
C41 P2 C51 C56 -39.8(3)
C61 P2 C51 C56 66.8(3)
Ru1 P2 C51 C56 -162.40(19)
C56 C51 C52 C53 0.0(4)
P2 C51 C52 C53 177.7(2)
C51 C52 C53 C54 -0.6(5)
C52 C53 C54 C55 0.6(5)
C53 C54 C55 C56 -0.1(5)
C54 C55 C56 C51 -0.5(5)
C52 C51 C56 C55 0.5(4)
P2 C51 C56 C55 -177.2(2)
C41 P2 C61 C66 -150.7(2)
C51 P2 C61 C66 102.2(2)
Ru1 P2 C61 C66 -29.4(3)
C41 P2 C61 C62 32.4(3)
C51 P2 C61 C62 -74.7(3)
Ru1 P2 C61 C62 153.7(2)
C66 C61 C62 C63 0.0(5)
P2 C61 C62 C63 176.9(2)
C61 C62 C63 C64 1.4(5)
C62 C63 C64 C65 -1.5(5)
C63 C64 C65 C66 0.2(5)
C62 C61 C66 C65 -1.3(4)
P2 C61 C66 C65 -178.3(2)
C64 C65 C66 C61 1.2(5)
